data_2216872
loop_
_publ_author_name
'Narayana, B.'
'Sarojini, B. K.'
'Prakash Kamath, K.'
'Yathirajan, H. S.'
'Bolte, Michael'

_publ_section_title
;
 2-Aminopyrimidinium picrate
;
_journal_coeditor_code AT2509
_journal_issue 1
_journal_name_full 'Acta Crystallographica Section E'
_journal_page_first o117
_journal_page_last o118
_journal_paper_doi 10.1107/S1600536807062599
_journal_volume 64
_journal_year 2008
_chemical_formula_iupac 'C4 H6 N3 + , C6 H2 N3 O7 -'
_chemical_formula_moiety 'C4 H6 N3 + , C6 H2 N3 O7 -'
_chemical_formula_sum 'C10 H8 N6 O7'
_chemical_formula_weight 324.22
_chemical_name_systematic
;
2-Aminopyrimidinium picrate
;
_space_group_IT_number 2
_symmetry_cell_setting triclinic
_symmetry_space_group_name_Hall '-P 1'
_symmetry_space_group_name_H-M 'P -1'
_atom_sites_solution_hydrogens geom
_atom_sites_solution_primary direct
_atom_sites_solution_secondary difmap
_audit_creation_method SHELXL97
_cell_angle_alpha 88.021(10)
_cell_angle_beta 82.322(9)
_cell_angle_gamma 88.739(10)
_cell_formula_units_Z 2
_cell_length_a 5.8803(7)
_cell_length_b 8.0025(10)
_cell_length_c 13.8108(17)
_cell_measurement_reflns_used 8213
_cell_measurement_temperature 173(2)
_cell_measurement_theta_max 25.8
_cell_measurement_theta_min 3.5
_cell_volume 643.59(14)
_computing_cell_refinement 'X-AREA (Stoe & Cie, 2001)'
_computing_data_collection 'X-AREA (Stoe & Cie, 2001)'
_computing_data_reduction 'X-AREA (Stoe & Cie, 2001)'
_computing_molecular_graphics 'PLATON (Spek, 2003)'
_computing_publication_material 'SHELXL97 (Sheldrick, 1997)'
_computing_structure_refinement 'SHELXL97 (Sheldrick, 1997)'
_computing_structure_solution 'SHELXS97 (Sheldrick, 1990)'
_diffrn_ambient_temperature 173(2)
_diffrn_measured_fraction_theta_full 0.998
_diffrn_measured_fraction_theta_max 0.993
_diffrn_measurement_device_type 'Stoe IPDSII two-circle'
_diffrn_measurement_method \w
_diffrn_radiation_monochromator graphite
_diffrn_radiation_source 'fine-focus sealed tube'
_diffrn_radiation_type MoK\a
_diffrn_radiation_wavelength 0.71073
_diffrn_reflns_av_R_equivalents 0.0415
_diffrn_reflns_av_sigmaI/netI 0.0300
_diffrn_reflns_limit_h_max 7
_diffrn_reflns_limit_h_min -7
_diffrn_reflns_limit_k_max 9
_diffrn_reflns_limit_k_min -9
_diffrn_reflns_limit_l_max 16
_diffrn_reflns_limit_l_min -16
_diffrn_reflns_number 8757
_diffrn_reflns_theta_full 25.00
_diffrn_reflns_theta_max 25.60
_diffrn_reflns_theta_min 3.50
_diffrn_standards_number 0
_exptl_absorpt_coefficient_mu 0.145
_exptl_absorpt_correction_type none
_exptl_crystal_colour yellow
_exptl_crystal_density_diffrn 1.673
_exptl_crystal_density_method 'not measured'
_exptl_crystal_description plate
_exptl_crystal_F_000 332
_exptl_crystal_size_max 0.26
_exptl_crystal_size_mid 0.22
_exptl_crystal_size_min 0.09
_refine_diff_density_max 0.202
_refine_diff_density_min -0.270
_refine_ls_extinction_method none
_refine_ls_goodness_of_fit_ref 1.013
_refine_ls_hydrogen_treatment mixed
_refine_ls_matrix_type full
_refine_ls_number_parameters 220
_refine_ls_number_reflns 2402
_refine_ls_number_restraints 0
_refine_ls_restrained_S_all 1.013
_refine_ls_R_factor_all 0.0486
_refine_ls_R_factor_gt 0.0362
_refine_ls_shift/su_max 0.000
_refine_ls_shift/su_mean 0.000
_refine_ls_structure_factor_coef Fsqd
_refine_ls_weighting_details 'calc w = 1/[\s^2^(Fo^2^)+(0.0661P)^2^] where P=(Fo^2^+2Fc^2^)/3'
_refine_ls_weighting_scheme calc
_refine_ls_wR_factor_gt 0.0935
_refine_ls_wR_factor_ref 0.0988
_reflns_number_gt 1927
_reflns_number_total 2402
_reflns_threshold_expression I>2\s(I)
_cod_data_source_file at2509.cif
_cod_data_source_block I
_cod_database_code 2216872
_cod_database_fobs_code 2216872

loop_
_symmetry_equiv_pos_as_xyz
'x, y, z'
'-x, -y, -z'

loop_
_atom_site_type_symbol
_atom_site_label
_atom_site_fract_x
_atom_site_fract_y
_atom_site_fract_z
_atom_site_U_iso_or_equiv
_atom_site_adp_type
_atom_site_calc_flag
_atom_site_refinement_flags
_atom_site_occupancy
N N1 0.7277(3) 0.40774(18) 0.07873(11) 0.0279(3) Uani d . 1
H H1A 0.799(3) 0.422(2) 0.0195(16) 0.033(5) Uiso d . 1
H H1B 0.600(4) 0.346(3) 0.0984(15) 0.039(5) Uiso d . 1
C C1 0.8282(3) 0.47463(18) 0.14768(11) 0.0199(3) Uani d . 1
N N2 0.7333(2) 0.45943(15) 0.24319(9) 0.0206(3) Uani d . 1
H H2 0.604(4) 0.400(3) 0.2556(15) 0.039(5) Uiso d . 1
C C3 0.8321(3) 0.52828(18) 0.31540(11) 0.0229(3) Uani d . 1
H H3 0.7618 0.5183 0.3814 0.027 Uiso calc R 1
C C4 1.0334(3) 0.61214(19) 0.29261(11) 0.0241(3) Uani d . 1
H H4 1.1076 0.6609 0.3415 0.029 Uiso calc R 1
C C5 1.1247(3) 0.62249(18) 0.19338(12) 0.0229(3) Uani d . 1
H H5 1.2654 0.6791 0.1762 0.027 Uiso calc R 1
N N6 1.0274(2) 0.55855(15) 0.12224(9) 0.0228(3) Uani d . 1
C C11 0.2209(2) 0.17922(17) 0.24085(11) 0.0194(3) Uani d . 1
C C12 0.0995(2) 0.17467(18) 0.33896(11) 0.0196(3) Uani d . 1
C C13 -0.1064(2) 0.09207(18) 0.36532(11) 0.0201(3) Uani d . 1
H H13 -0.1809 0.0931 0.4307 0.024 Uiso calc R 1
C C14 -0.2010(2) 0.00844(17) 0.29461(11) 0.0197(3) Uani d . 1
C C15 -0.0957(3) 0.00409(18) 0.19783(11) 0.0209(3) Uani d . 1
H H15 -0.1612 -0.0560 0.1506 0.025 Uiso calc R 1
C C16 0.1043(2) 0.08881(18) 0.17311(11) 0.0197(3) Uani d . 1
N N11 0.1908(2) 0.26127(16) 0.41664(10) 0.0238(3) Uani d . 1
N N12 -0.4142(2) -0.08122(16) 0.32163(10) 0.0250(3) Uani d . 1
N N13 0.2118(2) 0.08312(16) 0.07100(9) 0.0226(3) Uani d . 1
O O11 0.41007(18) 0.24842(14) 0.21384(8) 0.0276(3) Uani d . 1
O O12 0.3751(2) 0.33240(17) 0.39985(9) 0.0371(3) Uani d . 1
O O13 0.0778(2) 0.2607(2) 0.49744(9) 0.0534(4) Uani d . 1
O O14 -0.5137(2) -0.07121(17) 0.40512(9) 0.0396(3) Uani d . 1
O O15 -0.4859(2) -0.16322(15) 0.25825(10) 0.0366(3) Uani d . 1
O O16 0.2234(2) -0.05385(14) 0.03198(9) 0.0323(3) Uani d . 1
O O17 0.2799(2) 0.21390(15) 0.02874(9) 0.0334(3) Uani d . 1

loop_
_atom_site_aniso_label
_atom_site_aniso_U_11
_atom_site_aniso_U_22
_atom_site_aniso_U_33
_atom_site_aniso_U_12
_atom_site_aniso_U_13
_atom_site_aniso_U_23
N1 0.0296(8) 0.0360(8) 0.0185(7) -0.0172(6) -0.0015(6) -0.0027(6)
C1 0.0220(7) 0.0191(7) 0.0183(7) -0.0042(5) -0.0013(6) -0.0009(6)
N2 0.0207(6) 0.0211(6) 0.0201(7) -0.0059(5) -0.0014(5) -0.0018(5)
C3 0.0273(8) 0.0228(7) 0.0186(8) -0.0021(6) -0.0026(6) -0.0037(6)
C4 0.0275(8) 0.0234(7) 0.0227(8) -0.0042(6) -0.0063(6) -0.0054(6)
C5 0.0226(7) 0.0211(7) 0.0254(8) -0.0073(6) -0.0034(6) -0.0035(6)
N6 0.0244(7) 0.0235(6) 0.0206(7) -0.0087(5) -0.0015(5) -0.0031(5)
C11 0.0190(7) 0.0181(7) 0.0215(8) -0.0028(5) -0.0030(6) -0.0020(6)
C12 0.0205(7) 0.0205(7) 0.0187(8) -0.0034(6) -0.0049(6) -0.0030(6)
C13 0.0200(7) 0.0199(7) 0.0199(8) -0.0011(5) -0.0007(6) 0.0001(6)
C14 0.0158(7) 0.0179(7) 0.0255(8) -0.0042(5) -0.0022(6) -0.0012(6)
C15 0.0221(7) 0.0193(7) 0.0226(8) -0.0019(5) -0.0063(6) -0.0048(6)
C16 0.0208(7) 0.0208(7) 0.0176(8) -0.0014(6) -0.0025(6) -0.0018(6)
N11 0.0244(7) 0.0276(7) 0.0196(7) -0.0063(5) -0.0023(5) -0.0039(5)
N12 0.0193(6) 0.0241(6) 0.0316(8) -0.0048(5) -0.0031(5) -0.0008(6)
N13 0.0212(6) 0.0270(7) 0.0201(7) -0.0026(5) -0.0035(5) -0.0052(5)
O11 0.0226(6) 0.0368(6) 0.0233(6) -0.0141(5) 0.0006(4) -0.0050(5)
O12 0.0342(7) 0.0518(8) 0.0267(6) -0.0260(6) -0.0030(5) -0.0070(5)
O13 0.0449(8) 0.0925(12) 0.0221(7) -0.0335(7) 0.0095(6) -0.0245(7)
O14 0.0298(7) 0.0545(8) 0.0322(7) -0.0175(6) 0.0075(5) -0.0038(6)
O15 0.0306(6) 0.0386(7) 0.0425(8) -0.0170(5) -0.0067(5) -0.0107(6)
O16 0.0375(7) 0.0321(6) 0.0272(6) -0.0035(5) -0.0006(5) -0.0137(5)
O17 0.0422(7) 0.0339(6) 0.0227(6) -0.0089(5) 0.0017(5) 0.0014(5)

loop_
_atom_type_symbol
_atom_type_description
_atom_type_scat_dispersion_real
_atom_type_scat_dispersion_imag
_atom_type_scat_source
C C 0.0033 0.0016 'International Tables Vol C Tables 4.2.6.8 and 6.1.1.4'
H H 0.0000 0.0000 'International Tables Vol C Tables 4.2.6.8 and 6.1.1.4'
N N 0.0061 0.0033 'International Tables Vol C Tables 4.2.6.8 and 6.1.1.4'
O O 0.0106 0.0060 'International Tables Vol C Tables 4.2.6.8 and 6.1.1.4'

loop_
_geom_angle_atom_site_label_1
_geom_angle_atom_site_label_2
_geom_angle_atom_site_label_3
_geom_angle
C1 N1 H1A 115.1(13)
C1 N1 H1B 117.1(13)
H1A N1 H1B 127.5(19)
N1 C1 N6 119.19(14)
N1 C1 N2 120.24(13)
N6 C1 N2 120.57(13)
C3 N2 C1 121.42(13)
C3 N2 H2 122.1(13)
C1 N2 H2 116.5(13)
N2 C3 C4 119.58(14)
N2 C3 H3 120.2
C4 C3 H3 120.2
C3 C4 C5 116.62(14)
C3 C4 H4 121.7
C5 C4 H4 121.7
N6 C5 C4 124.25(14)
N6 C5 H5 117.9
C4 C5 H5 117.9
C5 N6 C1 117.53(13)
O11 C11 C12 125.89(13)
O11 C11 C16 121.46(13)
C12 C11 C16 112.63(13)
C13 C12 C11 123.45(13)
C13 C12 N11 116.45(13)
C11 C12 N11 120.10(12)
C14 C13 C12 118.89(14)
C14 C13 H13 120.6
C12 C13 H13 120.6
C13 C14 C15 122.04(13)
C13 C14 N12 119.44(14)
C15 C14 N12 118.50(13)
C16 C15 C14 118.09(13)
C16 C15 H15 121.0
C14 C15 H15 121.0
C15 C16 C11 124.88(14)
C15 C16 N13 117.24(13)
C11 C16 N13 117.85(12)
O13 N11 O12 121.68(13)
O13 N11 C12 118.02(12)
O12 N11 C12 120.30(13)
O14 N12 O15 123.36(13)
O14 N12 C14 118.93(13)
O15 N12 C14 117.70(13)
O17 N13 O16 123.85(13)
O17 N13 C16 118.75(12)
O16 N13 C16 117.38(12)

loop_
_geom_bond_atom_site_label_1
_geom_bond_atom_site_label_2
_geom_bond_distance
N1 C1 1.320(2)
N1 H1A 0.87(2)
N1 H1B 0.91(2)
C1 N6 1.3622(19)
C1 N2 1.3643(19)
N2 C3 1.3572(19)
N2 H2 0.90(2)
C3 C4 1.368(2)
C3 H3 0.9500
C4 C5 1.404(2)
C4 H4 0.9500
C5 N6 1.324(2)
C5 H5 0.9500
C11 O11 1.2588(18)
C11 C12 1.444(2)
C11 C16 1.452(2)
C12 C13 1.392(2)
C12 N11 1.4631(19)
C13 C14 1.385(2)
C13 H13 0.9500
C14 C15 1.397(2)
C14 N12 1.4568(18)
C15 C16 1.368(2)
C15 H15 0.9500
C16 N13 1.4682(19)
N11 O13 1.2202(18)
N11 O12 1.2262(17)
N12 O14 1.2258(18)
N12 O15 1.2349(17)
N13 O17 1.2289(17)
N13 O16 1.2345(17)

loop_
_geom_hbond_atom_site_label_D
_geom_hbond_atom_site_label_H
_geom_hbond_atom_site_label_A
_geom_hbond_site_symmetry_A
_geom_hbond_distance_DH
_geom_hbond_distance_HA
_geom_hbond_distance_DA
_geom_hbond_angle_DHA
N1 H1A N6 2_765 0.87(2) 2.09(2) 2.958(2) 177.0(18)
N1 H1B O11 . 0.91(2) 1.97(2) 2.7577(19) 143.7(18)
N1 H1B O17 . 0.91(2) 2.50(2) 3.2488(18) 140.0(17)
N2 H2 O11 . 0.90(2) 1.84(2) 2.6501(16) 148.6(19)
N2 H2 O12 . 0.90(2) 2.31(2) 2.9792(18) 131.6(17)

loop_
_geom_torsion_atom_site_label_1
_geom_torsion_atom_site_label_2
_geom_torsion_atom_site_label_3
_geom_torsion_atom_site_label_4
_geom_torsion
N1 C1 N2 C3 -179.40(14)
N6 C1 N2 C3 0.7(2)
C1 N2 C3 C4 -1.3(2)
N2 C3 C4 C5 0.6(2)
C3 C4 C5 N6 0.7(2)
C4 C5 N6 C1 -1.3(2)
N1 C1 N6 C5 -179.32(15)
N2 C1 N6 C5 0.6(2)
O11 C11 C12 C13 -178.11(14)
C16 C11 C12 C13 0.2(2)
O11 C11 C12 N11 2.5(2)
C16 C11 C12 N11 -179.19(12)
C11 C12 C13 C14 0.4(2)
N11 C12 C13 C14 179.81(13)
C12 C13 C14 C15 0.2(2)
C12 C13 C14 N12 178.82(13)
C13 C14 C15 C16 -1.4(2)
N12 C14 C15 C16 179.93(13)
C14 C15 C16 C11 2.1(2)
C14 C15 C16 N13 -179.82(13)
O11 C11 C16 C15 176.85(14)
C12 C11 C16 C15 -1.5(2)
O11 C11 C16 N13 -1.2(2)
C12 C11 C16 N13 -179.53(12)
C13 C12 N11 O13 -2.7(2)
C11 C12 N11 O13 176.73(15)
C13 C12 N11 O12 177.68(14)
C11 C12 N11 O12 -2.9(2)
C13 C14 N12 O14 4.9(2)
C15 C14 N12 O14 -176.38(14)
C13 C14 N12 O15 -175.46(14)
C15 C14 N12 O15 3.2(2)
C15 C16 N13 O17 133.79(15)
C11 C16 N13 O17 -48.03(19)
C15 C16 N13 O16 -44.61(19)
C11 C16 N13 O16 133.57(14)
